data_2206406
loop_
_publ_author_name
'Ouerfelli, Najoua'
'Zid, Mohamed Faouzi'
'Jouini, Tahar'

_publ_section_title
;
 Un nouveau diars\'eniate Cs~3~Fe~2~(AsO~4~)~3~ \`a environnement
 exclusivement pentagonal du fer
;
_journal_coeditor_code DN6220
_journal_issue 8
_journal_name_full 'Acta Crystallographica Section E'
_journal_page_first i165
_journal_page_last i167
_journal_paper_doi 10.1107/S1600536805021616
_journal_volume 61
_journal_year 2005
_chemical_formula_iupac 'Cs3 Fe2 (As O4)3'
_chemical_formula_moiety 'As3 Fe2 O12 , 3Cs'
_chemical_formula_structural 'Cs3 Fe2 (As O4)3'
_chemical_formula_sum 'As3 Cs3 Fe2 O12'
_chemical_formula_weight 927.19
_chemical_name_systematic
;
tricesium diiron(III) tris(arsenate)
;
_space_group_IT_number 63
_symmetry_cell_setting orthorhombic
_symmetry_space_group_name_Hall '-C 2c 2'
_symmetry_space_group_name_H-M 'C m c m'
_atom_sites_solution_primary direct
_atom_sites_solution_secondary difmap
_audit_creation_method SHELXL97
_cell_angle_alpha 90.00
_cell_angle_beta 90.00
_cell_angle_gamma 90.00
_cell_formula_units_Z 4
_cell_length_a 18.893(4)
_cell_length_b 11.214(3)
_cell_length_c 6.5730(10)
_cell_measurement_reflns_used 25
_cell_measurement_temperature 298(2)
_cell_measurement_theta_max 14
_cell_measurement_theta_min 10
_cell_volume 1392.6(5)
_computing_cell_refinement 'CAD-4 EXPRESS'
_computing_data_collection 'CAD-4 EXPRESS (Duisenberg, 1992; Mac\'i\<cek & Yordanov, 1992)'
_computing_data_reduction 'XCAD4 (Harms & Wocadlo, 1995)'
_computing_molecular_graphics 'DIAMOND (Brandenburg, 1998)'
_computing_publication_material SHELXL97
_computing_structure_refinement 'SHELXL97 (Sheldrick, 1997)'
_computing_structure_solution 'SHELXS97 (Sheldrick, 1997)'
_diffrn_ambient_temperature 298(2)
_diffrn_measured_fraction_theta_full 0.999
_diffrn_measured_fraction_theta_max 0.999
_diffrn_measurement_device_type 'Enraf--Nonius CAD-4'
_diffrn_measurement_method \w/2\q
_diffrn_radiation_monochromator graphite
_diffrn_radiation_source 'fine-focus sealed tube'
_diffrn_radiation_type MoK\a
_diffrn_radiation_wavelength 0.71073
_diffrn_reflns_av_R_equivalents 0.0172
_diffrn_reflns_av_sigmaI/netI 0.0212
_diffrn_reflns_limit_h_max 26
_diffrn_reflns_limit_h_min -2
_diffrn_reflns_limit_k_max 15
_diffrn_reflns_limit_k_min 0
_diffrn_reflns_limit_l_max 9
_diffrn_reflns_limit_l_min 0
_diffrn_reflns_number 1249
_diffrn_reflns_theta_full 29.95
_diffrn_reflns_theta_max 29.95
_diffrn_reflns_theta_min 2.11
_diffrn_standards_interval_time 120
_diffrn_standards_number 2
_exptl_absorpt_coefficient_mu 16.938
_exptl_absorpt_correction_T_max 0.161
_exptl_absorpt_correction_T_min 0.122
_exptl_absorpt_correction_type psi-scan
_exptl_absorpt_process_details '(North et al., 1968)'
_exptl_crystal_colour yellow
_exptl_crystal_density_diffrn 4.422
_exptl_crystal_density_method 'not measured'
_exptl_crystal_description parallelepiped
_exptl_crystal_F_000 1648
_exptl_crystal_size_max 0.216
_exptl_crystal_size_mid 0.108
_exptl_crystal_size_min 0.108
_refine_diff_density_max 1.220
_refine_diff_density_min -0.749
_refine_ls_extinction_coef 0.00270(11)
_refine_ls_extinction_expression Fc^*^=kFc[1+0.001xFc^2^\l^3^/sin(2\q)]^-1/4^
_refine_ls_extinction_method 'SHELXL97 (Sheldrick, 1997)'
_refine_ls_goodness_of_fit_ref 1.246
_refine_ls_matrix_type full
_refine_ls_number_parameters 73
_refine_ls_number_reflns 1127
_refine_ls_number_restraints 0
_refine_ls_restrained_S_all 1.246
_refine_ls_R_factor_all 0.0316
_refine_ls_R_factor_gt 0.0244
_refine_ls_shift/su_max 0.000
_refine_ls_shift/su_mean 0.000
_refine_ls_structure_factor_coef Fsqd
_refine_ls_weighting_details 'calc w = 1/[\s^2^(Fo^2^)+(0.0269P)^2^+8.8431P] where P = (Fo^2^+2Fc^2^)/3'
_refine_ls_weighting_scheme calc
_refine_ls_wR_factor_gt 0.0675
_refine_ls_wR_factor_ref 0.0700
_reflns_number_gt 982
_reflns_number_total 1127
_reflns_threshold_expression I>2\s(I)
_cod_data_source_file dn6220.cif
_cod_data_source_block I
_cod_database_code 2206406
_cod_database_fobs_code 2206406

loop_
_symmetry_equiv_pos_as_xyz
'x, y, z'
'-x, -y, z+1/2'
'x, -y, -z'
'-x, y, -z+1/2'
'x+1/2, y+1/2, z'
'-x+1/2, -y+1/2, z+1/2'
'x+1/2, -y+1/2, -z'
'-x+1/2, y+1/2, -z+1/2'
'-x, -y, -z'
'x, y, -z-1/2'
'-x, y, z'
'x, -y, z-1/2'
'-x+1/2, -y+1/2, -z'
'x+1/2, y+1/2, -z-1/2'
'-x+1/2, y+1/2, z'
'x+1/2, -y+1/2, z-1/2'

loop_
_atom_site_label
_atom_site_fract_x
_atom_site_fract_y
_atom_site_fract_z
_atom_site_U_iso_or_equiv
_atom_site_adp_type
_atom_site_calc_flag
_atom_site_refinement_flags
_atom_site_occupancy
_atom_site_type_symbol
Cs1 0.0000 0.89581(5) -0.2500 0.02376(16) Uani d S 1 Cs
Cs2 -0.11232(2) 0.58728(4) -0.2500 0.02574(15) Uani d S 1 Cs
Fe 0.16745(4) 0.83319(7) 0.2500 0.01007(18) Uani d S 1 Fe
As1 -0.21392(3) 0.88162(5) -0.2500 0.00964(15) Uani d S 1 As
As2 0.0000 0.74223(8) 0.2500 0.01268(19) Uani d S 1 As
O1 -0.2289(2) 0.0297(4) -0.2500 0.0211(10) Uani d S 1 O
O2 -0.2959(3) 0.8256(5) -0.2051(8) 0.0181(17) Uani d P 0.50 O
O3 -0.1774(5) 0.8210(10) -0.0414(17) 0.0189(18) Uani d P 0.50 O
O3' -0.1561(5) 0.8479(9) -0.0639(16) 0.0163(17) Uani d P 0.50 O
O4 0.0000 0.6622(5) 0.0384(8) 0.0321(12) Uani d S 1 O
O5 0.0678(2) 0.8438(4) 0.2500 0.0214(9) Uani d S 1 O

loop_
_atom_site_aniso_label
_atom_site_aniso_U_11
_atom_site_aniso_U_22
_atom_site_aniso_U_33
_atom_site_aniso_U_12
_atom_site_aniso_U_13
_atom_site_aniso_U_23
Cs1 0.0274(3) 0.0186(3) 0.0252(3) 0.000 0.000 0.000
Cs2 0.0201(2) 0.0268(2) 0.0303(3) -0.00530(15) 0.000 0.000
Fe 0.0065(3) 0.0094(4) 0.0143(4) 0.0000(3) 0.000 0.000
As1 0.0105(2) 0.0101(3) 0.0084(3) -0.00099(19) 0.000 0.000
As2 0.0088(3) 0.0155(4) 0.0138(4) 0.000 0.000 0.000
O1 0.0146(19) 0.0072(18) 0.042(3) -0.0034(15) 0.000 0.000
O2 0.018(2) 0.013(2) 0.023(5) -0.0044(19) 0.005(2) -0.005(2)
O3 0.020(5) 0.024(5) 0.013(4) 0.003(3) 0.001(4) 0.003(3)
O3' 0.015(4) 0.027(5) 0.007(3) 0.007(3) -0.001(3) 0.003(3)
O4 0.031(2) 0.036(3) 0.029(3) 0.000 0.000 -0.019(2)
O5 0.0077(17) 0.025(2) 0.031(3) 0.0018(17) 0.000 0.000

loop_
_atom_type_symbol
_atom_type_description
_atom_type_scat_dispersion_real
_atom_type_scat_dispersion_imag
_atom_type_scat_source
As As 0.0499 2.0058 'International Tables Vol C Tables 4.2.6.8 and 6.1.1.4'
Cs Cs -0.3680 2.1192 'International Tables Vol C Tables 4.2.6.8 and 6.1.1.4'
Fe Fe 0.3463 0.8444 'International Tables Vol C Tables 4.2.6.8 and 6.1.1.4'
O O 0.0106 0.0060 'International Tables Vol C Tables 4.2.6.8 and 6.1.1.4'

loop_
_geom_angle_atom_site_label_1
_geom_angle_atom_site_label_2
_geom_angle_atom_site_label_3
_geom_angle_site_symmetry_1
_geom_angle_site_symmetry_3
_geom_angle
O5 Fe O1 . 9_565 123.4(2)
O5 Fe O3 . 4 95.8(3)
O1 Fe O3 9_565 4 89.9(3)
O5 Fe O3 . 11 95.8(3)
O1 Fe O3 9_565 11 89.9(3)
O3 Fe O3 4 11 166.2(5)
O5 Fe O2 . 7_565 114.5(2)
O1 Fe O2 9_565 7_565 121.3(2)
O3 Fe O2 4 7_565 93.0(3)
O3 Fe O2 11 7_565 75.4(3)
O5 Fe O2 . 16_566 114.5(2)
O1 Fe O2 9_565 16_566 121.3(2)
O3 Fe O2 4 16_566 75.4(3)
O3 Fe O2 11 16_566 93.0(3)
O5 Fe O3' . 11 83.8(2)
O1 Fe O3' 9_565 11 89.9(3)
O3 Fe O3' 4 11 179.4(4)
O2 Fe O3' 7_565 11 87.6(3)
O2 Fe O3' 16_566 11 105.2(3)
O5 Fe O3' . 4 83.8(2)
O1 Fe O3' 9_565 4 89.9(3)
O3 Fe O3' 11 4 179.4(4)
O2 Fe O3' 7_565 4 105.2(3)
O2 Fe O3' 16_566 4 87.6(3)
O3' Fe O3' 11 4 165.0(5)
O3 As1 O3 10 . 109.5(8)
O3 As1 O3' . 10 103.6(3)
O3 As1 O3' 10 . 103.6(3)
O3' As1 O3' 10 . 93.2(6)
O3 As1 O1 10 1_565 117.9(4)
O3 As1 O1 . 1_565 117.9(4)
O3' As1 O1 10 1_565 109.3(4)
O3' As1 O1 . 1_565 109.3(4)
O3 As1 O2 10 . 111.6(3)
O3 As1 O2 . . 94.8(3)
O3' As1 O2 10 . 129.5(3)
O3' As1 O2 . . 112.5(3)
O1 As1 O2 1_565 . 102.2(2)
O3 As1 O2 10 10 94.8(3)
O3 As1 O2 . 10 111.6(3)
O3' As1 O2 10 10 112.5(3)
O3' As1 O2 . 10 129.5(3)
O1 As1 O2 1_565 10 102.2(2)
O4 As2 O4 10_556 . 114.3(4)
O4 As2 O5 10_556 . 111.10(14)
O4 As2 O5 . . 111.10(14)
O4 As2 O5 10_556 11 111.10(13)
O4 As2 O5 . 11 111.10(13)
O5 As2 O5 . 11 96.8(3)

loop_
_geom_bond_atom_site_label_1
_geom_bond_atom_site_label_2
_geom_bond_site_symmetry_2
_geom_bond_distance
Cs1 O5 3_575 3.189(5)
Cs1 O5 9_575 3.189(5)
Cs1 O4 10 3.234(6)
Cs1 O4 . 3.234(6)
Cs1 O3' 11 3.237(8)
Cs1 O3' 4_554 3.237(8)
Cs1 O3' . 3.237(8)
Cs1 O3' 10 3.237(8)
Cs1 O5 11_554 3.5756(17)
Cs1 O5 . 3.5756(17)
Cs1 O5 1_554 3.5756(17)
Cs1 O5 11 3.5756(17)
Cs2 O4 . 2.967(4)
Cs2 O4 10 2.967(4)
Cs2 O1 15_455 3.069(4)
Cs2 O3 . 3.203(12)
Cs2 O3 10 3.203(12)
Cs2 O3' . 3.275(11)
Cs2 O3' 10 3.275(11)
Cs2 O2 8_444 3.421(6)
Cs2 O2 15_445 3.421(6)
Cs2 O2 6_464 3.593(6)
Cs2 O2 13_465 3.593(6)
Cs2 O4 2_564 3.777(5)
Fe O5 . 1.886(4)
Fe O1 9_565 1.926(4)
Fe O3 4 1.929(12)
Fe O3 11 1.929(12)
Fe O2 7_565 1.933(5)
Fe O3' 11 2.081(10)
Fe O3' 4 2.081(10)
As1 O3 10 1.679(11)
As1 O3 . 1.679(11)
As1 O3' 10 1.684(10)
As1 O3' . 1.684(10)
As1 O1 1_565 1.685(4)
As1 O2 . 1.698(6)
As2 O4 10_556 1.655(5)
As2 O4 . 1.655(5)
As2 O5 . 1.715(4)
As2 O5 11 1.715(4)
